data_4109579
loop_
_publ_author_name
'Jennifer A. Akana'
'Koyel X. Bhattacharyya'
'Peter M\"uller'
'Joseph P. Sadighi'

_publ_section_title
;
 Reversible C-F Bond Formation and the Au-Catalyzed Hydrofluorination of
 Alkynes
;
_journal_name_full 'Journal of the American Chemical Society'
_journal_page_first 7736
_journal_page_last 7737
_journal_paper_doi 10.1021/ja0723784
_journal_volume 129
_journal_year 2007
_chemical_formula_sum 'C37 H48 Au Cl2 F N2'
_chemical_formula_weight 807.64
_chemical_name_systematic
;
 ?
;
_space_group_IT_number 14
_symmetry_cell_setting monoclinic
_symmetry_space_group_name_Hall '-P 2yn'
_symmetry_space_group_name_H-M 'P 1 21/n 1'
_atom_sites_solution_hydrogens geom
_atom_sites_solution_primary direct
_atom_sites_solution_secondary difmap
_audit_creation_method SHELXL-97
_cell_angle_alpha 90.00
_cell_angle_beta 99.060(3)
_cell_angle_gamma 90.00
_cell_formula_units_Z 4
_cell_length_a 12.361(3)
_cell_length_b 15.078(3)
_cell_length_c 19.743(4)
_cell_measurement_reflns_used 9595
_cell_measurement_temperature 100(2)
_cell_measurement_theta_max 30.63
_cell_measurement_theta_min 2.49
_cell_volume 3633.8(14)
_computing_cell_refinement 'SAINT 7 (Bruker-AXS, 2005)'
_computing_data_collection 'SMART 5 (Bruker-AXS, 2003)'
_computing_data_reduction 'SAINT 7 (Bruker-AXS, 2005)'
_computing_molecular_graphics 'Bruker SHELXTL'
_computing_publication_material 'Bruker SHELXTL'
_computing_structure_refinement 'SHELXL-97 (Sheldrick, 1997)'
_computing_structure_solution 'SHELXS-97 (Sheldrick, 1990)'
_diffrn_ambient_temperature 100(2)
_diffrn_detector_area_resol_mean 8.3
_diffrn_measured_fraction_theta_full 1.000
_diffrn_measured_fraction_theta_max 1.000
_diffrn_measurement_device_type 'Bruker Smart APEX CCD'
_diffrn_measurement_method 'omega and phi scans'
_diffrn_radiation_monochromator graphite
_diffrn_radiation_source 'fine-focus sealed tube'
_diffrn_radiation_type MoK\a
_diffrn_radiation_wavelength 0.71073
_diffrn_reflns_av_R_equivalents 0.0529
_diffrn_reflns_av_sigmaI/netI 0.0326
_diffrn_reflns_limit_h_max 17
_diffrn_reflns_limit_h_min -17
_diffrn_reflns_limit_k_max 20
_diffrn_reflns_limit_k_min -20
_diffrn_reflns_limit_l_max 27
_diffrn_reflns_limit_l_min -27
_diffrn_reflns_number 68216
_diffrn_reflns_theta_full 29.57
_diffrn_reflns_theta_max 29.57
_diffrn_reflns_theta_min 1.71
_diffrn_standards_decay_% 0
_diffrn_standards_interval_count 0
_diffrn_standards_interval_time 0
_diffrn_standards_number 0
_exptl_absorpt_coefficient_mu 4.227
_exptl_absorpt_correction_T_max 0.5697
_exptl_absorpt_correction_T_min 0.4179
_exptl_absorpt_correction_type multi-scan
_exptl_absorpt_process_details 'SADABS (Sheldrick, 2005)'
_exptl_crystal_colour colourless
_exptl_crystal_density_diffrn 1.476
_exptl_crystal_description block
_exptl_crystal_F_000 1624
_exptl_crystal_size_max 0.25
_exptl_crystal_size_mid 0.20
_exptl_crystal_size_min 0.15
_refine_diff_density_max 2.296
_refine_diff_density_min -1.632
_refine_diff_density_rms 0.106
_refine_ls_extinction_method none
_refine_ls_goodness_of_fit_ref 1.024
_refine_ls_hydrogen_treatment constr
_refine_ls_matrix_type full
_refine_ls_number_parameters 468
_refine_ls_number_reflns 10190
_refine_ls_number_restraints 330
_refine_ls_restrained_S_all 1.010
_refine_ls_R_factor_all 0.0319
_refine_ls_R_factor_gt 0.0256
_refine_ls_shift/su_max 0.003
_refine_ls_shift/su_mean 0.000
_refine_ls_structure_factor_coef Fsqd
_refine_ls_weighting_details 'calc w=1/[\s^2^(Fo^2^)+(0.0270P)^2^+6.1188P] where P=(Fo^2^+2Fc^2^)/3'
_refine_ls_weighting_scheme calc
_refine_ls_wR_factor_gt 0.0637
_refine_ls_wR_factor_ref 0.0674
_reflns_number_gt 8906
_reflns_number_total 10190
_reflns_threshold_expression >2sigma(I)
_cod_data_source_file ja0723784si20070404_103351.cif
_cod_data_source_block 07034
_cod_original_cell_volume 3633.8(13)
_cod_database_code 4109579

loop_
_symmetry_equiv_pos_as_xyz
'x, y, z'
'-x+1/2, y+1/2, -z+1/2'
'-x, -y, -z'
'x-1/2, -y-1/2, z-1/2'

loop_
_atom_site_label
_atom_site_type_symbol
_atom_site_fract_x
_atom_site_fract_y
_atom_site_fract_z
_atom_site_U_iso_or_equiv
_atom_site_adp_type
_atom_site_occupancy
_atom_site_symmetry_multiplicity
_atom_site_calc_flag
_atom_site_refinement_flags
_atom_site_disorder_assembly
_atom_site_disorder_group
Au1 Au 1.441437(7) 0.784598(6) 0.584650(5) 0.01723(3) Uani 1 1 d D A .
C31 C 1.3420(2) 0.73921(19) 0.49916(14) 0.0237(5) Uani 1 1 d DU . .
C32 C 1.2305(8) 0.7807(11) 0.4812(12) 0.023(2) Uani 0.50(3) 1 d PDU A 1
C33 C 1.1361(10) 0.7335(11) 0.4528(9) 0.038(3) Uani 0.50(3) 1 d PDU A 1
H33 H 1.1427 0.6738 0.4387 0.045 Uiso 0.50(3) 1 calc PR A 1
C34 C 1.0319(10) 0.7732(14) 0.4449(9) 0.046(3) Uani 0.50(3) 1 d PDU A 1
H34 H 0.9690 0.7395 0.4268 0.056 Uiso 0.50(3) 1 calc PR A 1
C35 C 1.0201(10) 0.8596(13) 0.4631(9) 0.038(3) Uani 0.50(3) 1 d PDU A 1
H35 H 0.9497 0.8865 0.4561 0.046 Uiso 0.50(3) 1 calc PR A 1
C36 C 1.1110(11) 0.9077(10) 0.4918(9) 0.029(2) Uani 0.50(3) 1 d PDU A 1
H36 H 1.1031 0.9679 0.5044 0.034 Uiso 0.50(3) 1 calc PR A 1
C37 C 1.2147(11) 0.8681(10) 0.5024(14) 0.0233(19) Uani 0.50(3) 1 d PDU A 1
H37 H 1.2758 0.9010 0.5245 0.028 Uiso 0.50(3) 1 calc PR A 1
C38 C 1.3774(18) 0.6744(19) 0.4626(12) 0.024(3) Uani 0.50(3) 1 d PDU A 1
C39 C 1.492(2) 0.639(3) 0.463(2) 0.038(5) Uani 0.50(3) 1 d PDU A 1
H39A H 1.5213 0.6624 0.4234 0.057 Uiso 0.50(3) 1 calc PR A 1
H39B H 1.4904 0.5745 0.4614 0.057 Uiso 0.50(3) 1 calc PR A 1
H39C H 1.5391 0.6586 0.5054 0.057 Uiso 0.50(3) 1 calc PR A 1
F1 F 1.313(3) 0.645(3) 0.4020(17) 0.035(4) Uani 0.50(3) 1 d PDU A 1
C32A C 1.2253(8) 0.7682(10) 0.4861(13) 0.025(2) Uani 0.50(3) 1 d PDU A 2
C33A C 1.1396(10) 0.7100(10) 0.4623(8) 0.031(2) Uani 0.50(3) 1 d PDU A 2
H33A H 1.1546 0.6495 0.4542 0.037 Uiso 0.50(3) 1 calc PR A 2
C34A C 1.0320(9) 0.7413(13) 0.4503(7) 0.039(2) Uani 0.50(3) 1 d PDU A 2
H34A H 0.9738 0.7010 0.4361 0.047 Uiso 0.50(3) 1 calc PR A 2
C35A C 1.0091(10) 0.8288(14) 0.4586(10) 0.041(3) Uani 0.50(3) 1 d PDU A 2
H35A H 0.9357 0.8494 0.4484 0.049 Uiso 0.50(3) 1 calc PR A 2
C36A C 1.0921(12) 0.8873(11) 0.4817(10) 0.033(2) Uani 0.50(3) 1 d PDU A 2
H36A H 1.0758 0.9479 0.4886 0.040 Uiso 0.50(3) 1 calc PR A 2
C37A C 1.2004(12) 0.8576(11) 0.4950(16) 0.029(2) Uani 0.50(3) 1 d PDU A 2
H37A H 1.2576 0.8984 0.5103 0.035 Uiso 0.50(3) 1 calc PR A 2
C38A C 1.3835(18) 0.6850(19) 0.4566(12) 0.024(3) Uani 0.50(3) 1 d PDU A 2
C39A C 1.487(2) 0.630(3) 0.469(2) 0.036(4) Uani 0.50(3) 1 d PDU A 2
H39D H 1.5292 0.6469 0.5137 0.053 Uiso 0.50(3) 1 calc PR A 2
H39E H 1.5301 0.6414 0.4328 0.053 Uiso 0.50(3) 1 calc PR A 2
H39F H 1.4674 0.5674 0.4699 0.053 Uiso 0.50(3) 1 calc PR A 2
F1A F 1.319(3) 0.655(3) 0.3964(17) 0.035(4) Uani 0.50(3) 1 d PDU A 2
C1 C 1.5345(2) 0.82406(16) 0.67246(13) 0.0171(4) Uani 1 1 d . . .
N1 N 1.62612(18) 0.78366(14) 0.70234(11) 0.0191(4) Uani 1 1 d . A .
C11 C 1.6748(2) 0.70981(17) 0.67232(14) 0.0201(5) Uani 1 1 d . . .
C12 C 1.7486(2) 0.72585(18) 0.62687(15) 0.0242(5) Uani 1 1 d . A .
C121 C 1.7788(2) 0.8187(2) 0.60636(16) 0.0283(6) Uani 1 1 d . . .
H121 H 1.7444 0.8619 0.6350 0.034 Uiso 1 1 calc R A .
C122 C 1.9028(3) 0.8326(2) 0.62113(19) 0.0379(7) Uani 1 1 d . A .
H12A H 1.9286 0.8249 0.6703 0.057 Uiso 1 1 calc R . .
H12B H 1.9204 0.8927 0.6073 0.057 Uiso 1 1 calc R . .
H12C H 1.9388 0.7892 0.5952 0.057 Uiso 1 1 calc R . .
C123 C 1.7328(3) 0.8370(2) 0.53107(18) 0.0380(7) Uani 1 1 d . A .
H12D H 1.7660 0.7959 0.5018 0.057 Uiso 1 1 calc R . .
H12E H 1.7499 0.8981 0.5196 0.057 Uiso 1 1 calc R . .
H12F H 1.6532 0.8287 0.5236 0.057 Uiso 1 1 calc R . .
C13 C 1.7925(3) 0.6523(2) 0.59790(16) 0.0307(6) Uani 1 1 d . . .
H13 H 1.8420 0.6608 0.5662 0.037 Uiso 1 1 calc R A .
C14 C 1.7644(3) 0.5668(2) 0.61484(16) 0.0323(7) Uani 1 1 d . A .
H14 H 1.7954 0.5175 0.5949 0.039 Uiso 1 1 calc R . .
C15 C 1.6923(3) 0.55285(19) 0.66024(16) 0.0296(6) Uani 1 1 d . . .
H15 H 1.6740 0.4940 0.6713 0.035 Uiso 1 1 calc R A .
C16 C 1.6457(2) 0.62431(18) 0.69023(15) 0.0240(5) Uani 1 1 d . A .
C161 C 1.5623(3) 0.60771(19) 0.73732(17) 0.0304(6) Uani 1 1 d . . .
H161 H 1.5455 0.6662 0.7572 0.036 Uiso 1 1 calc R A .
C162 C 1.4564(3) 0.5728(3) 0.6967(2) 0.0525(10) Uani 1 1 d . A .
H16A H 1.4300 0.6141 0.6594 0.079 Uiso 1 1 calc R . .
H16B H 1.4012 0.5670 0.7270 0.079 Uiso 1 1 calc R . .
H16C H 1.4697 0.5146 0.6773 0.079 Uiso 1 1 calc R . .
C163 C 1.6056(3) 0.5465(3) 0.79699(19) 0.0476(9) Uani 1 1 d . A .
H16D H 1.6200 0.4877 0.7793 0.071 Uiso 1 1 calc R . .
H16E H 1.5510 0.5415 0.8278 0.071 Uiso 1 1 calc R . .
H16F H 1.6736 0.5710 0.8222 0.071 Uiso 1 1 calc R . .
C2 C 1.6739(2) 0.82311(18) 0.76847(14) 0.0230(5) Uani 1 1 d . . .
H2A H 1.7435 0.8541 0.7652 0.028 Uiso 1 1 calc R A .
H2B H 1.6871 0.7777 0.8051 0.028 Uiso 1 1 calc R . .
C3 C 1.5842(2) 0.88859(18) 0.78123(13) 0.0216(5) Uani 1 1 d . A .
H3A H 1.5453 0.8676 0.8184 0.026 Uiso 1 1 calc R . .
H3B H 1.6148 0.9483 0.7930 0.026 Uiso 1 1 calc R . .
N2 N 1.51123(17) 0.88878(14) 0.71415(11) 0.0178(4) Uani 1 1 d . A .
C21 C 1.4166(2) 0.94486(16) 0.69941(13) 0.0187(5) Uani 1 1 d . . .
C22 C 1.4315(2) 1.03083(17) 0.67490(14) 0.0220(5) Uani 1 1 d . A .
C221 C 1.5434(2) 1.06323(19) 0.66310(16) 0.0282(6) Uani 1 1 d . . .
H221 H 1.5996 1.0260 0.6921 0.034 Uiso 1 1 calc R A .
C222 C 1.5567(3) 1.0484(3) 0.58857(19) 0.0444(8) Uani 1 1 d . A .
H22A H 1.5432 0.9859 0.5766 0.067 Uiso 1 1 calc R . .
H22B H 1.6314 1.0643 0.5823 0.067 Uiso 1 1 calc R . .
H22C H 1.5042 1.0855 0.5588 0.067 Uiso 1 1 calc R . .
C223 C 1.5659(4) 1.1596(2) 0.6842(2) 0.0527(10) Uani 1 1 d . A .
H22D H 1.5167 1.1985 0.6537 0.079 Uiso 1 1 calc R . .
H22E H 1.6421 1.1743 0.6809 0.079 Uiso 1 1 calc R . .
H22F H 1.5533 1.1679 0.7316 0.079 Uiso 1 1 calc R . .
C23 C 1.3385(3) 1.08355(19) 0.65803(15) 0.0291(6) Uani 1 1 d . . .
H23 H 1.3459 1.1420 0.6413 0.035 Uiso 1 1 calc R A .
C24 C 1.2358(3) 1.0525(2) 0.66520(16) 0.0316(6) Uani 1 1 d . A .
H24 H 1.1734 1.0893 0.6529 0.038 Uiso 1 1 calc R . .
C25 C 1.2232(2) 0.9678(2) 0.69031(16) 0.0287(6) Uani 1 1 d . . .
H25 H 1.1522 0.9473 0.6954 0.034 Uiso 1 1 calc R A .
C26 C 1.3137(2) 0.91225(17) 0.70827(14) 0.0218(5) Uani 1 1 d . A .
C261 C 1.2983(2) 0.82085(18) 0.73835(16) 0.0265(6) Uani 1 1 d . . .
H261 H 1.3693 0.7882 0.7411 0.032 Uiso 1 1 calc R A .
C262 C 1.2106(3) 0.7666(2) 0.6934(2) 0.0417(8) Uani 1 1 d . A .
H26A H 1.1386 0.7936 0.6941 0.063 Uiso 1 1 calc R . .
H26B H 1.2107 0.7058 0.7110 0.063 Uiso 1 1 calc R . .
H26C H 1.2260 0.7657 0.6462 0.063 Uiso 1 1 calc R . .
C263 C 1.2722(3) 0.8296(2) 0.81105(18) 0.0369(7) Uani 1 1 d . A .
H26D H 1.3287 0.8656 0.8387 0.055 Uiso 1 1 calc R . .
H26E H 1.2703 0.7706 0.8316 0.055 Uiso 1 1 calc R . .
H26F H 1.2007 0.8583 0.8095 0.055 Uiso 1 1 calc R . .
Cl1 Cl 1.55126(12) 0.94931(13) 0.10381(12) 0.1122(7) Uani 1 1 d DU . .
C1S C 1.6908(3) 0.9415(3) 0.1052(2) 0.0554(10) Uani 1 1 d DU . .
H1S1 H 1.7084 0.8804 0.0923 0.066 Uiso 1 1 calc R . .
H1S2 H 1.7280 0.9517 0.1528 0.066 Uiso 1 1 calc R . .
Cl2 Cl 1.74353(12) 1.01515(8) 0.05141(6) 0.0685(3) Uani 1 1 d DU . .

loop_
_atom_site_aniso_label
_atom_site_aniso_U_11
_atom_site_aniso_U_22
_atom_site_aniso_U_33
_atom_site_aniso_U_23
_atom_site_aniso_U_13
_atom_site_aniso_U_12
Au1 0.01748(5) 0.01892(5) 0.01394(5) -0.00178(3) -0.00173(3) 0.00316(3)
C31 0.0269(12) 0.0249(12) 0.0172(12) 0.0014(9) -0.0032(10) 0.0005(10)
C32 0.022(2) 0.037(5) 0.009(4) 0.003(4) 0.000(3) -0.003(2)
C33 0.035(3) 0.050(5) 0.025(5) -0.007(5) -0.009(3) -0.005(3)
C34 0.027(3) 0.068(7) 0.041(5) -0.009(6) -0.007(3) -0.007(4)
C35 0.021(3) 0.068(7) 0.024(4) -0.006(5) -0.002(3) 0.002(4)
C36 0.015(4) 0.049(5) 0.020(5) 0.005(4) 0.000(3) 0.003(3)
C37 0.017(3) 0.033(4) 0.018(5) 0.007(3) -0.001(3) 0.006(3)
C38 0.037(2) 0.019(5) 0.013(3) 0.004(4) -0.006(2) 0.002(3)
C39 0.049(4) 0.030(7) 0.030(10) -0.004(6) -0.006(4) 0.017(5)
F1 0.052(3) 0.030(7) 0.017(4) -0.006(5) -0.011(3) 0.006(4)
C32A 0.024(3) 0.033(4) 0.019(5) 0.011(3) 0.001(3) 0.000(2)
C33A 0.030(3) 0.043(5) 0.017(4) 0.008(4) -0.004(3) -0.007(3)
C34A 0.027(3) 0.061(6) 0.027(4) 0.002(5) -0.003(3) -0.012(4)
C35A 0.021(3) 0.070(7) 0.030(5) 0.001(6) -0.001(3) 0.003(4)
C36A 0.026(5) 0.047(5) 0.029(6) 0.009(4) 0.007(4) 0.010(4)
C37A 0.021(4) 0.037(4) 0.030(7) 0.007(4) 0.005(4) 0.001(3)
C38A 0.037(2) 0.019(5) 0.013(3) 0.004(4) -0.006(2) 0.002(3)
C39A 0.053(5) 0.032(8) 0.019(6) -0.003(6) -0.004(4) 0.019(5)
F1A 0.052(3) 0.030(7) 0.017(4) -0.006(5) -0.011(3) 0.006(4)
C1 0.0163(11) 0.0178(10) 0.0168(12) 0.0014(9) 0.0017(9) -0.0002(9)
N1 0.0187(10) 0.0217(10) 0.0149(10) -0.0026(8) -0.0030(8) 0.0029(8)
C11 0.0186(11) 0.0215(12) 0.0183(13) -0.0007(9) -0.0024(9) 0.0065(9)
C12 0.0218(12) 0.0278(13) 0.0222(14) 0.0015(10) 0.0013(10) 0.0061(10)
C121 0.0283(14) 0.0277(13) 0.0307(16) 0.0032(12) 0.0097(12) 0.0038(11)
C122 0.0328(16) 0.0464(19) 0.0356(18) -0.0030(14) 0.0084(13) -0.0050(14)
C123 0.0366(17) 0.0398(18) 0.0384(19) 0.0132(14) 0.0081(14) 0.0040(14)
C13 0.0309(14) 0.0354(15) 0.0271(15) 0.0027(12) 0.0081(12) 0.0127(12)
C14 0.0395(16) 0.0278(14) 0.0289(16) -0.0015(12) 0.0028(13) 0.0160(12)
C15 0.0358(16) 0.0218(13) 0.0297(16) 0.0009(11) 0.0008(12) 0.0078(11)
C16 0.0242(13) 0.0229(12) 0.0235(14) 0.0005(10) -0.0009(10) 0.0044(10)
C161 0.0349(16) 0.0235(13) 0.0346(17) 0.0045(11) 0.0115(13) 0.0023(11)
C162 0.041(2) 0.067(3) 0.049(2) 0.019(2) 0.0062(17) -0.0161(19)
C163 0.056(2) 0.060(2) 0.0282(18) 0.0125(16) 0.0116(16) 0.0120(19)
C2 0.0224(12) 0.0256(12) 0.0183(13) -0.0040(10) -0.0053(10) 0.0023(10)
C3 0.0246(12) 0.0247(12) 0.0141(12) -0.0022(9) -0.0018(10) 0.0017(10)
N2 0.0185(10) 0.0185(9) 0.0152(10) -0.0033(8) -0.0010(8) 0.0025(8)
C21 0.0215(11) 0.0168(11) 0.0169(12) -0.0028(9) 0.0005(9) 0.0039(9)
C22 0.0265(13) 0.0214(12) 0.0175(12) -0.0015(9) 0.0013(10) 0.0017(10)
C221 0.0305(14) 0.0249(13) 0.0285(15) 0.0058(11) 0.0023(12) -0.0036(11)
C222 0.045(2) 0.054(2) 0.0363(19) 0.0092(16) 0.0149(16) -0.0077(17)
C223 0.054(2) 0.0315(18) 0.071(3) -0.0036(18) 0.003(2) -0.0141(16)
C23 0.0394(16) 0.0214(12) 0.0262(15) 0.0038(11) 0.0040(12) 0.0086(11)
C24 0.0309(15) 0.0320(15) 0.0312(16) 0.0016(12) 0.0024(12) 0.0151(12)
C25 0.0219(13) 0.0303(14) 0.0343(16) -0.0007(12) 0.0061(11) 0.0072(11)
C26 0.0228(12) 0.0200(11) 0.0225(13) -0.0024(10) 0.0027(10) 0.0033(10)
C261 0.0233(13) 0.0212(12) 0.0358(16) -0.0010(11) 0.0071(11) -0.0001(10)
C262 0.0434(19) 0.0371(17) 0.043(2) -0.0060(15) 0.0023(16) -0.0129(15)
C263 0.0453(19) 0.0309(16) 0.0358(18) 0.0015(13) 0.0104(15) -0.0034(13)
Cl1 0.0488(7) 0.1191(13) 0.1715(18) -0.0647(13) 0.0263(9) -0.0183(8)
C1S 0.051(2) 0.058(2) 0.058(3) 0.013(2) 0.011(2) -0.0053(19)
Cl2 0.1117(10) 0.0567(6) 0.0413(6) 0.0016(5) 0.0251(6) -0.0109(6)

loop_
_atom_type_symbol
_atom_type_description
_atom_type_scat_dispersion_real
_atom_type_scat_dispersion_imag
_atom_type_scat_source
C C 0.0033 0.0016 'International Tables Vol C Tables 4.2.6.8 and 6.1.1.4'
H H 0.0000 0.0000 'International Tables Vol C Tables 4.2.6.8 and 6.1.1.4'
N N 0.0061 0.0033 'International Tables Vol C Tables 4.2.6.8 and 6.1.1.4'
F F 0.0171 0.0103 'International Tables Vol C Tables 4.2.6.8 and 6.1.1.4'
Cl Cl 0.1484 0.1585 'International Tables Vol C Tables 4.2.6.8 and 6.1.1.4'
Au Au -2.0133 8.8022 'International Tables Vol C Tables 4.2.6.8 and 6.1.1.4'

loop_
_geom_angle_atom_site_label_1
_geom_angle_atom_site_label_2
_geom_angle_atom_site_label_3
_geom_angle
C1 Au1 C31 176.36(10)
C38 C31 C38A 9(3)
C38 C31 C32A 120.9(12)
C38A C31 C32A 122.0(11)
C38 C31 C32 123.1(10)
C38A C31 C32 122.4(12)
C32A C31 C32 8.6(16)
C38 C31 Au1 119.2(8)
C38A C31 Au1 119.1(9)
C32A C31 Au1 119.0(8)
C32 C31 Au1 117.7(6)
C37 C32 C33 116.6(8)
C37 C32 C31 119.0(9)
C33 C32 C31 123.8(9)
C32 C33 C34 121.1(9)
C35 C34 C33 120.8(9)
C34 C35 C36 119.6(8)
C35 C36 C37 120.2(9)
C36 C37 C32 121.5(9)
C31 C38 F1 120.2(14)
C31 C38 C39 129.9(17)
F1 C38 C39 107.8(14)
C33A C32A C37A 118.4(8)
C33A C32A C31 122.4(10)
C37A C32A C31 119.1(10)
C34A C33A C32A 119.8(9)
C35A C34A C33A 121.1(9)
C34A C35A C36A 120.1(8)
C35A C36A C37A 120.0(9)
C36A C37A C32A 120.6(9)
C31 C38A F1A 120.7(15)
C31 C38A C39A 129.1(16)
F1A C38A C39A 108.6(13)
N2 C1 N1 108.1(2)
N2 C1 Au1 126.64(18)
N1 C1 Au1 125.03(18)
C1 N1 C11 123.4(2)
C1 N1 C2 113.6(2)
C11 N1 C2 122.9(2)
C12 C11 C16 122.8(2)
C12 C11 N1 119.3(2)
C16 C11 N1 118.0(2)
C13 C12 C11 117.4(3)
C13 C12 C121 119.7(3)
C11 C12 C121 122.9(2)
C12 C121 C122 110.9(3)
C12 C121 C123 110.8(3)
C122 C121 C123 111.6(3)
C14 C13 C12 120.7(3)
C15 C14 C13 120.7(3)
C14 C15 C16 120.7(3)
C15 C16 C11 117.6(3)
C15 C16 C161 119.9(3)
C11 C16 C161 122.3(2)
C16 C161 C162 110.3(3)
C16 C161 C163 112.6(3)
C162 C161 C163 111.5(3)
N1 C2 C3 101.9(2)
N2 C3 C2 102.0(2)
C1 N2 C21 123.5(2)
C1 N2 C3 112.9(2)
C21 N2 C3 123.0(2)
C26 C21 C22 122.5(2)
C26 C21 N2 119.7(2)
C22 C21 N2 117.8(2)
C23 C22 C21 117.4(3)
C23 C22 C221 121.1(3)
C21 C22 C221 121.4(2)
C22 C221 C222 109.9(3)
C22 C221 C223 113.3(3)
C222 C221 C223 111.2(3)
C24 C23 C22 121.3(3)
C23 C24 C25 120.3(3)
C24 C25 C26 120.8(3)
C25 C26 C21 117.7(2)
C25 C26 C261 119.8(2)
C21 C26 C261 122.5(2)
C26 C261 C263 110.2(2)
C26 C261 C262 112.2(3)
C263 C261 C262 110.9(3)
Cl1 C1S Cl2 114.7(3)

loop_
_geom_bond_atom_site_label_1
_geom_bond_atom_site_label_2
_geom_bond_distance
Au1 C1 2.014(3)
Au1 C31 2.043(3)
C31 C38 1.329(9)
C31 C38A 1.331(10)
C31 C32A 1.490(9)
C31 C32 1.504(9)
C32 C37 1.406(10)
C32 C33 1.406(9)
C33 C34 1.406(11)
C34 C35 1.366(12)
C35 C36 1.382(10)
C36 C37 1.400(9)
C38 F1 1.400(10)
C38 C39 1.511(14)
C32A C33A 1.398(10)
C32A C37A 1.400(10)
C33A C34A 1.395(10)
C34A C35A 1.365(12)
C35A C36A 1.375(11)
C36A C37A 1.396(10)
C38A F1A 1.398(10)
C38A C39A 1.504(14)
C1 N2 1.337(3)
C1 N1 1.338(3)
N1 C11 1.437(3)
N1 C2 1.471(3)
C11 C12 1.398(4)
C11 C16 1.399(4)
C12 C13 1.395(4)
C12 C121 1.520(4)
C121 C122 1.529(4)
C121 C123 1.530(5)
C13 C14 1.389(4)
C14 C15 1.376(5)
C15 C16 1.397(4)
C16 C161 1.514(4)
C161 C162 1.518(5)
C161 C163 1.526(5)
C2 C3 1.535(4)
C3 N2 1.480(3)
N2 C21 1.436(3)
C21 C26 1.400(4)
C21 C22 1.406(4)
C22 C23 1.394(4)
C22 C221 1.519(4)
C221 C222 1.523(5)
C221 C223 1.525(5)
C23 C24 1.381(5)
C24 C25 1.388(4)
C25 C26 1.397(4)
C26 C261 1.524(4)
C261 C263 1.526(4)
C261 C262 1.527(4)
Cl1 C1S 1.725(4)
C1S Cl2 1.733(4)
